data_7717128
loop_
_publ_author_name
'Khrizanforov, Mikhail N.'
'Naileva, Farida F.'
'Ivshin, Kamil A.'
'Zagidullin, Almaz A.'
'Samorodnova, Anastasiia P.'
'Milyukova, Polina V.'
'Shekurov, Ruslan P.'
'Laskin, Artem I.'
'Novikov, Alexander S.'
'Miluykov, Vasily A.'

_publ_section_title
;
 Ugi's amine based coordination polymers as synergistic catalysts for the
 electrocatalytic reduction of carbon dioxide.
;
_journal_issue 42
_journal_name_full 'Dalton transactions (Cambridge, England : 2003)'
_journal_page_first 17351
_journal_page_last 17360
_journal_paper_doi 10.1039/d4dt01181c
_journal_volume 53
_journal_year 2024
_chemical_formula_moiety 'C32 H31 Co Fe N5 O4 P2'
_chemical_formula_sum 'C32 H31 Co Fe N5 O4 P2'
_chemical_formula_weight 726.34
_space_group_crystal_system monoclinic
_space_group_IT_number 13
_space_group_name_Hall '-P 2yc'
_space_group_name_H-M_alt 'P 1 2/c 1'
_atom_sites_solution_hydrogens geom
_audit_creation_date 2024-04-02
_audit_creation_method
;
Olex2 1.3
(compiled 2020.11.12 svn.r5f609507 for OlexSys, GUI svn.r6408)
;
_audit_update_record
;
2024-06-28 deposited with the CCDC.	2024-09-20 downloaded from the CCDC.
;
_cell_angle_alpha 90
_cell_angle_beta 114.368(2)
_cell_angle_gamma 90
_cell_formula_units_Z 4
_cell_length_a 20.9939(16)
_cell_length_b 11.4106(9)
_cell_length_c 21.1115(16)
_cell_measurement_reflns_used 9894
_cell_measurement_temperature 100.00
_cell_measurement_theta_max 28.57
_cell_measurement_theta_min 2.64
_cell_volume 4606.8(6)
_computing_cell_refinement 'SAINT V8.40A (Bruker, 2019)'
_computing_data_collection 'APEX3 v2018.1-0'
_computing_data_reduction 'SAINT V8.40A (Bruker, 2019)'
_computing_molecular_graphics 'Olex2 1.3 (Dolomanov et al., 2009)'
_computing_publication_material 'Olex2 1.3 (Dolomanov et al., 2009)'
_computing_structure_refinement 'SHELXL 2018/3 (Sheldrick, 2015)'
_computing_structure_solution 'SHELXT 2014/5 (Sheldrick, 2014)'
_diffrn_ambient_temperature 100.0
_diffrn_measured_fraction_theta_full 0.994
_diffrn_measured_fraction_theta_max 0.947
_diffrn_measurement_device_type 'Bruker D8 Quest'
_diffrn_measurement_method '\f and \w scans'
_diffrn_radiation_type MoK\a
_diffrn_radiation_wavelength 0.71073
_diffrn_reflns_av_unetI/netI 0.0898
_diffrn_reflns_Laue_measured_fraction_full 0.994
_diffrn_reflns_Laue_measured_fraction_max 0.947
_diffrn_reflns_limit_h_max 25
_diffrn_reflns_limit_h_min -28
_diffrn_reflns_limit_k_max 15
_diffrn_reflns_limit_k_min 0
_diffrn_reflns_limit_l_max 28
_diffrn_reflns_limit_l_min 0
_diffrn_reflns_number 22119
_diffrn_reflns_point_group_measured_fraction_full 0.994
_diffrn_reflns_point_group_measured_fraction_max 0.947
_diffrn_reflns_theta_full 25.242
_diffrn_reflns_theta_max 28.823
_diffrn_reflns_theta_min 1.785
_exptl_absorpt_coefficient_mu 0.776
_exptl_absorpt_correction_T_max 0.609282
_exptl_absorpt_correction_T_min 0.211800
_exptl_absorpt_correction_type none
_exptl_absorpt_process_details
;
 TWINABS-2012/1 (Bruker,2012) was used for absorption correction.
 
For component 1:
 wR2(int) was 0.1373 before and 0.0882 after correction.
 
For component 2:
 wR2(int) was 0.1454 before and 0.0980 after correction.
 The Ratio of minimum to maximum transmission is 0.69.

Final HKLF 4 output contains 112234 reflections, Rint = 0.1119
 (52051 with I > 3sig(I), Rint = 0.0807)
;
_exptl_crystal_colour orange
_exptl_crystal_density_diffrn 1.047
_exptl_crystal_description prism
_exptl_crystal_F_000 1492
_exptl_crystal_size_max 0.531
_exptl_crystal_size_mid 0.318
_exptl_crystal_size_min 0.202
_refine_diff_density_max 3.155
_refine_diff_density_min -1.924
_refine_diff_density_rms 0.320
_refine_ls_extinction_coef 0.058(9)
_refine_ls_extinction_expression Fc^*^=kFc[1+0.001xFc^2^\l^3^/sin(2\q)]^-1/4^
_refine_ls_extinction_method 'SHELXL-2018/3 (Sheldrick 2018)'
_refine_ls_goodness_of_fit_ref 2.171
_refine_ls_hydrogen_treatment constr
_refine_ls_matrix_type full
_refine_ls_number_parameters 303
_refine_ls_number_reflns 22119
_refine_ls_number_restraints 199
_refine_ls_restrained_S_all 2.292
_refine_ls_R_factor_all 0.2297
_refine_ls_R_factor_gt 0.1947
_refine_ls_shift/su_max 0.000
_refine_ls_shift/su_mean 0.000
_refine_ls_structure_factor_coef Fsqd
_refine_ls_weighting_details 'w=1/[\s^2^(Fo^2^)+(0.2000P)^2^] where P=(Fo^2^+2Fc^2^)/3'
_refine_ls_weighting_scheme calc
_refine_ls_wR_factor_gt 0.5237
_refine_ls_wR_factor_ref 0.5443
_reflns_Friedel_coverage 0.000
_reflns_number_gt 16030
_reflns_number_total 22119
_reflns_threshold_expression 'I > 2\s(I)'
_cod_data_source_file d4dt01181c2.cif
_cod_data_source_block zag001_12345
_cod_depositor_comments 'Adding full bibliography for 7717128.cif.'
_cod_database_code 7717128
_shelx_shelxl_version_number 2018/3
_shelx_space_group_comment
;
The symmetry employed for this shelxl refinement is uniquely defined
by the following loop, which should always be used as a source of
symmetry information in preference to the above space-group names.
They are only intended as comments.
;
_olex2_refinement_description
;
1. Twinned data refinement
 Scales: 0.454(4)
 0.546(4)
2. Fixed Uiso
 At 1.2 times of:
  All C(H) groups, All N(H) groups
 At 1.5 times of:
  All C(H,H,H) groups
3. Restrained distances
 C17-C16
 1.29 with sigma of 0.002
 C15-C17
 2.17 with sigma of 0.005
 C16-C18
 2.17 with sigma of 0.005
 C16-C15
 1.43 with sigma of 0.01
 C18-C17
 1.43 with sigma of 0.01
 C14-C15
 1.43 with sigma of 0.01
 C14-C18
 1.43 with sigma of 0.01
 C16-C17
 1.42 with sigma of 0.002
 C15-C16
 1.42 with sigma of 0.002
 C15-C18
 2.34 with sigma of 0.005
 C20-C21
 2.47 with sigma of 0.005
 N19-C20
 1.51 with sigma of 0.005
 N19-C21
 1.51 with sigma of 0.005
 C10-C9 \\sim C11-C10
 with sigma of 0.005
 C13-C9 \\sim C12-C13
 with sigma of 0.005
4. Restrained planarity
 C14, C15, C16, C17, C18
 with sigma of 0.005
 C9, C10, C11, C12, C13
 with sigma of 0.005
5. Uiso/Uaniso restraints and constraints
C14 \\sim C15 \\sim C16 \\sim C17 \\sim C18: within 2A with sigma of 0.005 and
sigma for terminal atoms of 0.003 within 2A
C9 \\sim C10 \\sim C11 \\sim C12 \\sim C13: within 2A with sigma of 0.005 and
sigma for terminal atoms of 0.003 within 2A
N19 \\sim C13: within 2A with sigma of 0.003 and sigma for terminal atoms of
0.002 within 2A
P2: within 2A with sigma of 0.005 and sigma for terminal atoms of 0.003 within
2A
P1 \\sim O1: within 2A with sigma of 0.005 and sigma for terminal atoms of
0.004 within 2A
C2 \\sim C3 \\sim C4: within 2A with sigma of 0.005 and sigma for terminal
atoms of 0.004 within 2A
Uanis(Co1) \\sim Ueq: with sigma of 0.002 and sigma for terminal atoms of 0.002
Uanis(N5) \\sim Ueq, Uanis(N1) \\sim Ueq: with sigma of 0.004 and sigma for
terminal atoms of 0.003
Uanis(C20) \\sim Ueq, Uanis(C21) \\sim Ueq: with sigma of 0.006 and sigma for
terminal atoms of 0.004
Uanis(N1) = Uanis(N5)
Uanis(C3) = Uanis(C30)
Uanis(C8) = Uanis(C25)
Uanis(N5) = Uanis(N1) = Uanis(N22) = Uanis(N28)
Uanis(C23) = Uanis(C24) = Uanis(C26) = Uanis(C27)
Uanis(C21) = Uanis(C20)
Uanis(C40) = Uanis(C35) = Uanis(C36) = Uanis(C37) = Uanis(C41) = Uanis(C39) =
Uanis(N38)
Uanis(C33) = Uanis(C30) = Uanis(C31) = Uanis(C32) = Uanis(C29)
Uanis(N38) = Uanis(N34)
6. Rigid body (RIGU) restrains
 C9, C10, C11, C12, C13
 with sigma for 1-2 distances of 0.004 and sigma for 1-3 distances of 0.004
 C14, C15, C16, C17, C18
 with sigma for 1-2 distances of 0.004 and sigma for 1-3 distances of 0.004
 N19, C13
 with sigma for 1-2 distances of 0.004 and sigma for 1-3 distances of 0.004
 P2
 with sigma for 1-2 distances of 0.004 and sigma for 1-3 distances of 0.004
 P1, O1
 with sigma for 1-2 distances of 0.004 and sigma for 1-3 distances of 0.004
7.a Ternary CH refined with riding coordinates:
 N19(H19), C12(H12), C14(H14), C17(H17)
7.b Aromatic/amide H refined with riding coordinates:
 C2(H2), C3(H3), C6(H6), C7(H7), C10(H10), C11(H11), C15(H15), C16(H16),
 C18(H18), C23(H23), C24(H24), C26(H26), C27(H27), C29(H29), C30(H30), C32(H32),
  C33(H33), C35(H35), C36(H36), C39(H39), C40(H40)
7.c Idealised Me refined as rotating group:
 C20(H20A,H20B,H20C), C21(H21A,H21B,H21C)
;
_smtbx_masks_void_probe_radius 1.2
_smtbx_masks_void_truncation_radius 1.2
_olex2_submission_special_instructions 'No special instructions were received'

loop_
_space_group_symop_operation_xyz
'x, y, z'
'-x, y, -z+1/2'
'-x, -y, -z'
'x, -y, z-1/2'

loop_
_atom_site_label
_atom_site_type_symbol
_atom_site_fract_x
_atom_site_fract_y
_atom_site_fract_z
_atom_site_U_iso_or_equiv
_atom_site_adp_type
_atom_site_occupancy
_atom_site_site_symmetry_order
_atom_site_calc_flag
_atom_site_refinement_flags_posn
_atom_site_refinement_flags_adp
_atom_site_refinement_flags_occupancy
_atom_site_disorder_assembly
_atom_site_disorder_group
Co1 Co 0.500000 0.28230(15) 0.750000 0.0147(5) Uani 1 2 d S TU P . .
Co2 Co 0.000000 0.2623(2) 0.250000 0.0301(6) Uani 1 2 d S T P . .
Fe1 Fe 0.73772(16) 0.3240(3) 0.61952(17) 0.0937(11) Uani 1 1 d . . . . .
P1 P 0.59637(18) 0.3458(3) 0.65693(18) 0.0429(8) Uani 1 1 d . U . . .
P2 P 0.0898(5) 0.2552(9) 0.1448(5) 0.140(3) Uani 1 1 d . . . . .
O1 O 0.5601(4) 0.2822(7) 0.6966(4) 0.0299(14) Uani 1 1 d . U . . .
O2 O 0.5533(6) 0.3930(11) 0.5873(7) 0.077(3) Uani 1 1 d . . . . .
O3 O 0.0574(4) 0.2550(7) 0.1918(4) 0.0379(19) Uani 1 1 d . . . . .
O4 O 0.0728(10) 0.328(3) 0.0871(11) 0.209(16) Uani 1 1 d . . . . .
N1 N 0.500000 0.0911(9) 0.750000 0.0202(9) Uani 1 2 d S TU P . .
N5 N 0.500000 0.4685(10) 0.750000 0.0202(9) Uani 1 2 d S TU P . .
N19 N 0.6109(8) 0.1521(14) 0.5446(8) 0.099(4) Uani 1 1 d D U . . .
H19 H 0.585931 0.226876 0.524433 0.119 Uiso 1 1 calc R U . . .
N22 N 0.4054(4) 0.2769(7) 0.6533(4) 0.0202(9) Uani 1 1 d . . . . .
N28 N 0.0940(4) 0.2563(7) 0.3449(4) 0.0202(9) Uani 1 1 d . . . . .
N34 N 0.000000 0.4510(17) 0.250000 0.0569(15) Uani 1 2 d S T P . .
N38 N 0.000000 0.0633(16) 0.250000 0.0569(15) Uani 1 2 d S T P . .
C2 C 0.4724(6) 0.0283(11) 0.7877(6) 0.037(2) Uani 1 1 d . U . . .
H2 H 0.452317 0.069530 0.814076 0.045 Uiso 1 1 calc R U . . .
C3 C 0.4724(7) -0.0858(13) 0.7890(7) 0.0460(12) Uani 1 1 d . U . . .
H3 H 0.453379 -0.125032 0.816889 0.055 Uiso 1 1 calc R U . . .
C4 C 0.500000 -0.1528(15) 0.750000 0.037(3) Uani 1 2 d S TU P . .
C6 C 0.5079(7) 0.5394(10) 0.8066(6) 0.038(3) Uani 1 1 d . . . . .
H6 H 0.512313 0.500127 0.847894 0.045 Uiso 1 1 calc R U . . .
C7 C 0.5099(8) 0.6506(11) 0.8092(6) 0.047(3) Uani 1 1 d . . . . .
H7 H 0.518307 0.687901 0.852129 0.057 Uiso 1 1 calc R U . . .
C8 C 0.500000 0.7224(14) 0.750000 0.0284(17) Uani 1 2 d S T P . .
C9 C 0.6669(10) 0.2501(16) 0.6530(10) 0.087(3) Uani 1 1 d D U . . .
C10 C 0.7386(8) 0.2495(17) 0.7149(12) 0.095(4) Uani 1 1 d D U . . .
H10 H 0.752527 0.283160 0.759781 0.114 Uiso 1 1 calc R U . . .
C11 C 0.7816(12) 0.1794(16) 0.6843(12) 0.100(4) Uani 1 1 d D U . . .
H11 H 0.829770 0.160216 0.707701 0.120 Uiso 1 1 calc R U . . .
C12 C 0.7429(11) 0.1522(17) 0.6242(12) 0.097(4) Uani 1 1 d D U . . .
H12 H 0.757786 0.102571 0.593655 0.117 Uiso 1 1 calc R U . . .
C13 C 0.6793(10) 0.1909(15) 0.6064(11) 0.093(3) Uani 1 1 d D U . . .
C14 C 0.7140(13) 0.4988(17) 0.5980(13) 0.175(8) Uani 1 1 d D U . . .
H14 H 0.682348 0.546252 0.612658 0.210 Uiso 1 1 calc R U . . .
C15 C 0.7864(12) 0.4771(18) 0.6388(10) 0.174(8) Uani 1 1 d D U . . .
H15 H 0.814259 0.504561 0.684360 0.208 Uiso 1 1 calc R U . . .
C16 C 0.8076(10) 0.4055(17) 0.5961(12) 0.172(8) Uani 1 1 d D U . . .
H16 H 0.853108 0.374925 0.607644 0.206 Uiso 1 1 calc R U . . .
C17 C 0.7507(13) 0.3889(16) 0.5360(11) 0.173(9) Uani 1 1 d D U . . .
H17 H 0.751188 0.338024 0.497629 0.207 Uiso 1 1 calc R U . . .
C18 C 0.6944(11) 0.440(2) 0.5333(11) 0.176(8) Uani 1 1 d D U . . .
H18 H 0.649441 0.439319 0.495777 0.211 Uiso 1 1 calc R U . . .
C20 C 0.5583(11) 0.080(2) 0.5593(11) 0.099(5) Uani 1 1 d D U . . .
H20A H 0.582730 0.018492 0.593100 0.148 Uiso 1 1 calc R U . . .
H20B H 0.525429 0.043674 0.516047 0.148 Uiso 1 1 calc R U . . .
H20C H 0.532694 0.130422 0.578227 0.148 Uiso 1 1 calc R U . . .
C21 C 0.6253(11) 0.097(2) 0.4871(10) 0.099(5) Uani 1 1 d D U . . .
H21A H 0.618300 0.155712 0.450784 0.148 Uiso 1 1 calc R U . . .
H21B H 0.593245 0.031366 0.467228 0.148 Uiso 1 1 calc R U . . .
H21C H 0.673638 0.068978 0.505673 0.148 Uiso 1 1 calc R U . . .
C23 C 0.3458(7) 0.3120(19) 0.6508(7) 0.070(3) Uani 1 1 d . . . . .
H23 H 0.344396 0.338273 0.692890 0.084 Uiso 1 1 calc R U . . .
C24 C 0.2829(7) 0.3145(18) 0.5905(7) 0.070(3) Uani 1 1 d . . . . .
H24 H 0.241114 0.342806 0.592318 0.084 Uiso 1 1 calc R U . . .
C25 C 0.2829(6) 0.2752(10) 0.5291(6) 0.0284(17) Uani 1 1 d . . . . .
C26 C 0.3487(7) 0.2446(18) 0.5320(7) 0.070(3) Uani 1 1 d . . . . .
H26 H 0.352297 0.219401 0.490692 0.084 Uiso 1 1 calc R U . . .
C27 C 0.4068(7) 0.2500(18) 0.5916(7) 0.070(3) Uani 1 1 d . . . . .
H27 H 0.450614 0.234330 0.590181 0.084 Uiso 1 1 calc R U . . .
C29 C 0.0989(7) 0.3122(13) 0.4051(7) 0.0460(12) Uani 1 1 d . . . . .
H29 H 0.057279 0.346136 0.404389 0.055 Uiso 1 1 calc R U . . .
C30 C 0.1556(7) 0.3228(13) 0.4629(7) 0.0460(12) Uani 1 1 d . . . . .
H30 H 0.154679 0.364529 0.501492 0.055 Uiso 1 1 calc R U . . .
C31 C 0.2187(8) 0.2703(14) 0.4666(7) 0.0460(12) Uani 1 1 d . . . . .
C32 C 0.2163(7) 0.2100(13) 0.4058(6) 0.0460(12) Uani 1 1 d . . . . .
H32 H 0.254187 0.165066 0.405278 0.055 Uiso 1 1 calc R U . . .
C33 C 0.1541(7) 0.2235(13) 0.3488(7) 0.0460(12) Uani 1 1 d . . . . .
H33 H 0.155719 0.205935 0.305459 0.055 Uiso 1 1 calc R U . . .
C35 C -0.0208(9) 0.5121(15) 0.2905(8) 0.0569(15) Uani 1 1 d . . . . .
H35 H -0.036510 0.469542 0.320048 0.068 Uiso 1 1 calc R U . . .
C36 C -0.0220(9) 0.6387(15) 0.2943(8) 0.0569(15) Uani 1 1 d . . . . .
H36 H -0.037127 0.677853 0.325392 0.068 Uiso 1 1 calc R U . . .
C37 C 0.000000 0.700(2) 0.250000 0.0569(15) Uani 1 2 d S T P . .
C39 C -0.0174(9) 0.0151(14) 0.1924(8) 0.0569(15) Uani 1 1 d . . . . .
H39 H -0.030681 0.059387 0.150813 0.068 Uiso 1 1 calc R U . . .
C40 C -0.0165(8) -0.1191(14) 0.1917(8) 0.0569(15) Uani 1 1 d . . . . .
H40 H -0.027856 -0.160638 0.149457 0.068 Uiso 1 1 calc R U . . .
C41 C 0.000000 -0.175(2) 0.250000 0.0569(15) Uani 1 2 d S T P . .

loop_
_atom_site_aniso_label
_atom_site_aniso_U_11
_atom_site_aniso_U_22
_atom_site_aniso_U_33
_atom_site_aniso_U_23
_atom_site_aniso_U_13
_atom_site_aniso_U_12
Co1 0.0187(8) 0.0038(8) 0.0186(9) 0.000 0.0048(7) 0.000
Co2 0.0177(10) 0.0449(14) 0.0210(10) 0.000 0.0013(8) 0.000
Fe1 0.089(2) 0.103(2) 0.112(2) 0.0354(19) 0.0649(19) 0.0173(17)
P1 0.0464(18) 0.0433(19) 0.0447(18) 0.0143(14) 0.0244(15) 0.0014(14)
P2 0.185(7) 0.158(8) 0.146(6) 0.049(6) 0.138(6) 0.062(6)
O1 0.040(3) 0.020(3) 0.035(3) 0.006(3) 0.021(3) 0.003(3)
O2 0.065(7) 0.066(8) 0.074(8) 0.004(6) 0.003(6) 0.021(6)
O3 0.029(4) 0.044(5) 0.029(4) -0.013(3) 0.000(3) 0.001(3)
O4 0.110(14) 0.40(4) 0.134(16) 0.17(2) 0.066(12) 0.017(18)
N1 0.025(2) 0.0092(19) 0.025(2) 0.000 0.0081(17) 0.000
N5 0.025(2) 0.0092(19) 0.025(2) 0.000 0.0081(17) 0.000
N19 0.097(7) 0.096(8) 0.095(7) 0.002(6) 0.030(6) 0.021(6)
N22 0.025(2) 0.0092(19) 0.025(2) 0.000 0.0081(17) 0.000
N28 0.025(2) 0.0092(19) 0.025(2) 0.000 0.0081(17) 0.000
N34 0.071(4) 0.050(3) 0.052(3) 0.000 0.027(3) 0.000
N38 0.071(4) 0.050(3) 0.052(3) 0.000 0.027(3) 0.000
C2 0.044(5) 0.046(5) 0.039(4) -0.001(4) 0.034(4) -0.003(4)
C3 0.049(3) 0.053(3) 0.041(3) 0.001(2) 0.023(2) 0.004(2)
C4 0.047(6) 0.031(6) 0.039(5) 0.000 0.024(5) 0.000
C6 0.070(8) 0.018(5) 0.039(6) 0.003(4) 0.036(6) -0.009(5)
C7 0.077(10) 0.034(7) 0.027(6) -0.003(5) 0.018(6) -0.006(6)
C8 0.040(5) 0.020(4) 0.029(4) 0.000 0.019(4) 0.000
C9 0.086(7) 0.091(8) 0.088(7) 0.006(6) 0.039(6) 0.019(6)
C10 0.089(7) 0.092(8) 0.096(7) 0.006(6) 0.030(6) 0.020(6)
C11 0.094(7) 0.092(8) 0.100(7) 0.005(7) 0.026(6) 0.021(6)
C12 0.098(7) 0.092(8) 0.095(7) 0.001(6) 0.032(6) 0.027(6)
C13 0.091(6) 0.093(7) 0.092(7) 0.000(6) 0.035(5) 0.025(6)
C14 0.263(19) 0.104(10) 0.29(2) 0.015(13) 0.243(19) -0.018(13)
C15 0.263(19) 0.105(10) 0.28(2) 0.011(13) 0.245(19) -0.014(13)
C16 0.261(19) 0.107(10) 0.28(2) 0.016(13) 0.249(18) -0.017(13)
C17 0.26(2) 0.107(10) 0.28(2) 0.017(13) 0.248(18) -0.016(13)
C18 0.264(19) 0.108(10) 0.29(2) 0.016(13) 0.243(19) -0.016(13)
C20 0.097(6) 0.101(6) 0.101(6) 0.003(4) 0.044(4) 0.000(4)
C21 0.097(6) 0.101(6) 0.101(6) 0.003(4) 0.044(4) 0.000(4)
C23 0.035(3) 0.130(8) 0.030(3) -0.035(4) -0.001(3) 0.022(4)
C24 0.035(3) 0.130(8) 0.030(3) -0.035(4) -0.001(3) 0.022(4)
C25 0.040(5) 0.020(4) 0.029(4) 0.000 0.019(4) 0.000
C26 0.035(3) 0.130(8) 0.030(3) -0.035(4) -0.001(3) 0.022(4)
C27 0.035(3) 0.130(8) 0.030(3) -0.035(4) -0.001(3) 0.022(4)
C29 0.049(3) 0.053(3) 0.041(3) 0.001(2) 0.023(2) 0.004(2)
C30 0.049(3) 0.053(3) 0.041(3) 0.001(2) 0.023(2) 0.004(2)
C31 0.049(3) 0.053(3) 0.041(3) 0.001(2) 0.023(2) 0.004(2)
C32 0.049(3) 0.053(3) 0.041(3) 0.001(2) 0.023(2) 0.004(2)
C33 0.049(3) 0.053(3) 0.041(3) 0.001(2) 0.023(2) 0.004(2)
C35 0.071(4) 0.050(3) 0.052(3) 0.000 0.027(3) 0.000
C36 0.071(4) 0.050(3) 0.052(3) 0.000 0.027(3) 0.000
C37 0.071(4) 0.050(3) 0.052(3) 0.000 0.027(3) 0.000
C39 0.071(4) 0.050(3) 0.052(3) 0.000 0.027(3) 0.000
C40 0.071(4) 0.050(3) 0.052(3) 0.000 0.027(3) 0.000
C41 0.071(4) 0.050(3) 0.052(3) 0.000 0.027(3) 0.000

loop_
_atom_type_symbol
_atom_type_description
_atom_type_scat_dispersion_real
_atom_type_scat_dispersion_imag
_atom_type_scat_source
C C 0.0033 0.0016 'International Tables Vol C Tables 4.2.6.8 and 6.1.1.4'
H H 0.0000 0.0000 'International Tables Vol C Tables 4.2.6.8 and 6.1.1.4'
Co Co 0.3494 0.9721 'International Tables Vol C Tables 4.2.6.8 and 6.1.1.4'
Fe Fe 0.3463 0.8444 'International Tables Vol C Tables 4.2.6.8 and 6.1.1.4'
N N 0.0061 0.0033 'International Tables Vol C Tables 4.2.6.8 and 6.1.1.4'
O O 0.0106 0.0060 'International Tables Vol C Tables 4.2.6.8 and 6.1.1.4'
P P 0.1023 0.0942 'International Tables Vol C Tables 4.2.6.8 and 6.1.1.4'

loop_
_geom_angle_atom_site_label_1
_geom_angle_atom_site_label_2
_geom_angle_atom_site_label_3
_geom_angle
_geom_angle_site_symmetry_1
_geom_angle_site_symmetry_3
_geom_angle_publ_flag
O1 Co1 O1 180.0(4) 2_656 . ?
O1 Co1 N1 90.0(2) 2_656 . ?
O1 Co1 N1 90.0(2) . . ?
O1 Co1 N5 90.0(2) 2_656 . ?
O1 Co1 N5 90.0(2) . . ?
O1 Co1 N22 89.1(3) 2_656 . ?
O1 Co1 N22 90.9(3) . . ?
O1 Co1 N22 90.9(3) 2_656 2_656 ?
O1 Co1 N22 89.1(3) . 2_656 ?
N1 Co1 N22 88.4(2) . 2_656 ?
N1 Co1 N22 88.4(2) . . ?
N5 Co1 N1 180.0 . . ?
N5 Co1 N22 91.6(2) . 2_656 ?
N5 Co1 N22 91.6(2) . . ?
N22 Co1 N22 176.8(4) 2_656 . ?
O3 Co2 O3 175.3(5) 2 . ?
O3 Co2 N28 90.9(3) . . ?
O3 Co2 N28 90.9(3) 2 2 ?
O3 Co2 N28 88.9(3) 2 . ?
O3 Co2 N28 88.9(3) . 2 ?
O3 Co2 N34 92.3(2) . . ?
O3 Co2 N34 92.3(2) 2 . ?
O3 Co2 N38 87.7(2) 2 . ?
O3 Co2 N38 87.7(2) . . ?
N28 Co2 N28 176.3(4) 2 . ?
N28 Co2 N38 88.2(2) . . ?
N28 Co2 N38 88.2(2) 2 . ?
N34 Co2 N28 91.8(2) . . ?
N34 Co2 N28 91.8(2) . 2 ?
N34 Co2 N38 180.0 . . ?
C9 Fe1 C10 42.2(6) . . ?
C9 Fe1 C11 69.0(8) . . ?
C9 Fe1 C18 115.6(7) . . ?
C11 Fe1 C10 42.0(6) . . ?
C11 Fe1 C18 164.8(9) . . ?
C12 Fe1 C9 67.0(8) . . ?
C12 Fe1 C10 65.5(9) . . ?
C12 Fe1 C11 35.1(8) . . ?
C12 Fe1 C14 168.8(10) . . ?
C12 Fe1 C15 149.0(10) . . ?
C12 Fe1 C17 112.5(8) . . ?
C12 Fe1 C18 131.4(9) . . ?
C13 Fe1 C9 38.1(6) . . ?
C13 Fe1 C10 65.3(8) . . ?
C13 Fe1 C11 63.2(8) . . ?
C13 Fe1 C12 39.5(6) . . ?
C13 Fe1 C14 131.2(9) . . ?
C13 Fe1 C15 169.5(7) . . ?
C13 Fe1 C16 147.8(8) . . ?
C13 Fe1 C17 118.3(8) . . ?
C13 Fe1 C18 110.6(8) . . ?
C14 Fe1 C9 109.1(7) . . ?
C14 Fe1 C10 119.4(8) . . ?
C14 Fe1 C11 155.0(10) . . ?
C14 Fe1 C18 39.5(5) . . ?
C15 Fe1 C9 132.3(7) . . ?
C15 Fe1 C10 110.4(8) . . ?
C15 Fe1 C11 120.7(10) . . ?
C15 Fe1 C14 41.3(5) . . ?
C15 Fe1 C17 67.3(4) . . ?
C15 Fe1 C18 68.1(4) . . ?
C16 Fe1 C9 174.0(9) . . ?
C16 Fe1 C10 134.0(8) . . ?
C16 Fe1 C11 111.3(8) . . ?
C16 Fe1 C12 116.9(8) . . ?
C16 Fe1 C14 67.9(5) . . ?
C16 Fe1 C15 42.1(4) . . ?
C16 Fe1 C17 39.5(2) . . ?
C16 Fe1 C18 65.8(4) . . ?
C17 Fe1 C9 144.7(9) . . ?
C17 Fe1 C10 172.4(8) . . ?
C17 Fe1 C11 132.2(8) . . ?
C17 Fe1 C14 64.1(6) . . ?
C17 Fe1 C18 36.3(4) . . ?
C18 Fe1 C10 150.6(7) . . ?
O1 P1 C9 109.3(7) . . ?
O2 P1 O1 118.7(7) . . ?
O2 P1 C9 109.9(8) . . ?
O4 P2 O3 126.2(13) . . ?
P1 O1 Co1 151.4(5) . . ?
P2 O3 Co2 173.0(7) . . ?
C2 N1 Co1 121.6(7) 2_656 . ?
C2 N1 Co1 121.6(7) . . ?
C2 N1 C2 116.7(13) 2_656 . ?
C6 N5 Co1 125.5(6) 2_656 . ?
C6 N5 Co1 125.5(6) . . ?
C6 N5 C6 109.1(11) 2_656 . ?
C13 N19 H19 104.8 . . ?
C20 N19 H19 104.8 . . ?
C20 N19 C13 119.0(15) . . ?
C21 N19 H19 104.8 . . ?
C21 N19 C13 111.8(14) . . ?
C21 N19 C20 110.3(7) . . ?
C23 N22 Co1 121.4(7) . . ?
C23 N22 C27 115.8(10) . . ?
C27 N22 Co1 122.3(7) . . ?
C29 N28 Co2 122.0(7) . . ?
C33 N28 Co2 124.5(8) . . ?
C33 N28 C29 112.0(10) . . ?
C35 N34 Co2 122.2(10) . . ?
C35 N34 Co2 122.2(10) 2 . ?
C35 N34 C35 116(2) 2 . ?
C39 N38 Co2 116.3(11) 2 . ?
C39 N38 Co2 116.3(11) . . ?
C39 N38 C39 127(2) 2 . ?
N1 C2 H2 118.7 . . ?
C3 C2 N1 122.6(11) . . ?
C3 C2 H2 118.7 . . ?
C2 C3 H3 119.1 . . ?
C2 C3 C4 121.8(12) . . ?
C4 C3 H3 119.1 . . ?
C3 C4 C3 114.3(17) 2_656 . ?
C3 C4 C8 122.8(8) . 1_545 ?
C3 C4 C8 122.8(8) 2_656 1_545 ?
N5 C6 H6 116.3 . . ?
C7 C6 N5 127.3(10) . . ?
C7 C6 H6 116.3 . . ?
C6 C7 H7 118.6 . . ?
C6 C7 C8 122.9(11) . . ?
C8 C7 H7 118.6 . . ?
C4 C8 C7 124.8(7) 1_565 . ?
C4 C8 C7 124.8(7) 1_565 2_656 ?
C7 C8 C7 110.4(14) . 2_656 ?
P1 C9 Fe1 118.1(9) . . ?
C10 C9 Fe1 72.6(9) . . ?
C10 C9 P1 118.8(14) . . ?
C13 C9 Fe1 63.8(9) . . ?
C13 C9 P1 138.1(16) . . ?
C13 C9 C10 102.0(15) . . ?
Fe1 C10 H10 130.2 . . ?
C9 C10 Fe1 65.1(9) . . ?
C9 C10 H10 129.7 . . ?
C9 C10 C11 100.6(18) . . ?
C11 C10 Fe1 66.2(10) . . ?
C11 C10 H10 129.7 . . ?
Fe1 C11 H11 127.4 . . ?
C10 C11 Fe1 71.8(9) . . ?
C10 C11 H11 125.9 . . ?
C12 C11 Fe1 66.5(11) . . ?
C12 C11 C10 108.2(19) . . ?
C12 C11 H11 125.9 . . ?
Fe1 C12 H12 124.0 . . ?
C11 C12 Fe1 78.5(12) . . ?
C11 C12 H12 124.0 . . ?
C11 C12 C13 112(2) . . ?
C13 C12 Fe1 67.6(9) . . ?
C13 C12 H12 124.0 . . ?
N19 C13 Fe1 131.9(13) . . ?
C9 C13 Fe1 78.1(11) . . ?
C9 C13 N19 112.1(15) . . ?
C9 C13 C12 117(2) . . ?
C12 C13 Fe1 72.9(10) . . ?
C12 C13 N19 128.9(18) . . ?
Fe1 C14 H14 125.9 . . ?
C15 C14 Fe1 66.3(9) . . ?
C15 C14 H14 125.9 . . ?
C18 C14 Fe1 72.9(9) . . ?
C18 C14 H14 125.9 . . ?
C18 C14 C15 108.2(10) . . ?
Fe1 C15 H15 123.3 . . ?
C14 C15 Fe1 72.4(9) . . ?
C14 C15 H15 127.7 . . ?
C16 C15 Fe1 68.4(6) . . ?
C16 C15 C14 104.6(7) . . ?
C16 C15 H15 127.7 . . ?
Fe1 C16 H16 122.6 . . ?
C15 C16 Fe1 69.5(7) . . ?
C15 C16 H16 126.6 . . ?
C17 C16 Fe1 73.0(9) . . ?
C17 C16 C15 106.9(4) . . ?
C17 C16 H16 126.6 . . ?
Fe1 C17 H17 122.8 . . ?
C16 C17 Fe1 67.5(9) . . ?
C16 C17 H17 122.8 . . ?
C18 C17 Fe1 76.0(7) . . ?
C18 C17 C16 114.4(6) . . ?
C18 C17 H17 122.8 . . ?
Fe1 C18 H18 129.1 . . ?
C14 C18 Fe1 67.6(8) . . ?
C14 C18 H18 127.1 . . ?
C17 C18 Fe1 67.7(6) . . ?
C17 C18 C14 105.9(7) . . ?
C17 C18 H18 127.1 . . ?
N19 C20 H20A 109.5 . . ?
N19 C20 H20B 109.5 . . ?
N19 C20 H20C 109.5 . . ?
H20A C20 H20B 109.5 . . ?
H20A C20 H20C 109.5 . . ?
H20B C20 H20C 109.5 . . ?
N19 C21 H21A 109.5 . . ?
N19 C21 H21B 109.5 . . ?
N19 C21 H21C 109.5 . . ?
H21A C21 H21B 109.5 . . ?
H21A C21 H21C 109.5 . . ?
H21B C21 H21C 109.5 . . ?
N22 C23 H23 117.4 . . ?
N22 C23 C24 125.1(11) . . ?
C24 C23 H23 117.4 . . ?
C23 C24 H24 120.6 . . ?
C25 C24 C23 118.9(12) . . ?
C25 C24 H24 120.6 . . ?
C24 C25 C26 115.2(11) . . ?
C24 C25 C31 120.8(12) . . ?
C26 C25 C31 124.1(11) . . ?
C25 C26 H26 119.1 . . ?
C27 C26 C25 121.7(11) . . ?
C27 C26 H26 119.1 . . ?
N22 C27 H27 118.6 . . ?
C26 C27 N22 122.7(12) . . ?
C26 C27 H27 118.6 . . ?
N28 C29 H29 116.9 . . ?
C30 C29 N28 126.2(12) . . ?
C30 C29 H29 116.9 . . ?
C29 C30 H30 120.7 . . ?
C29 C30 C31 118.5(12) . . ?
C31 C30 H30 120.7 . . ?
C30 C31 C25 121.9(12) . . ?
C30 C31 C32 117.6(13) . . ?
C32 C31 C25 120.5(12) . . ?
C31 C32 H32 123.2 . . ?
C33 C32 C31 113.5(12) . . ?
C33 C32 H32 123.2 . . ?
N28 C33 C32 129.9(12) . . ?
N28 C33 H33 115.0 . . ?
C32 C33 H33 115.0 . . ?
N34 C35 H35 117.1 . . ?
N34 C35 C36 125.8(15) . . ?
C36 C35 H35 117.1 . . ?
C35 C36 H36 121.7 . . ?
C37 C36 C35 116.6(15) . . ?
C37 C36 H36 121.7 . . ?
C36 C37 C36 119(2) 2 . ?
C36 C37 C41 120.3(11) 2 1_565 ?
C36 C37 C41 120.3(11) . 1_565 ?
N38 C39 H39 121.6 . . ?
N38 C39 C40 116.9(15) . . ?
C40 C39 H39 121.6 . . ?
C39 C40 H40 120.5 . . ?
C41 C40 C39 118.9(15) . . ?
C41 C40 H40 120.5 . . ?
C40 C41 C37 119.5(12) 2 1_545 ?
C40 C41 C37 119.5(12) . 1_545 ?
C40 C41 C40 121(2) . 2 ?

loop_
_geom_bond_atom_site_label_1
_geom_bond_atom_site_label_2
_geom_bond_distance
_geom_bond_site_symmetry_2
_geom_bond_publ_flag
Co1 O1 2.009(7) 2_656 ?
Co1 O1 2.009(7) . ?
Co1 N1 2.182(11) . ?
Co1 N5 2.124(11) . ?
Co1 N22 2.184(8) . ?
Co1 N22 2.184(8) 2_656 ?
Co2 O3 2.047(8) 2 ?
Co2 O3 2.047(8) . ?
Co2 N28 2.156(8) . ?
Co2 N28 2.156(8) 2 ?
Co2 N34 2.15(2) . ?
Co2 N38 2.271(19) . ?
Fe1 C9 2.072(19) . ?
Fe1 C10 2.18(2) . ?
Fe1 C11 2.10(2) . ?
Fe1 C12 1.96(2) . ?
Fe1 C13 1.90(2) . ?
Fe1 C14 2.06(2) . ?
Fe1 C15 1.98(2) . ?
Fe1 C16 1.964(15) . ?
Fe1 C17 2.032(15) . ?
Fe1 C18 2.13(2) . ?
P1 O1 1.527(7) . ?
P1 O2 1.474(12) . ?
P1 C9 1.869(19) . ?
P2 O3 1.415(10) . ?
P2 O4 1.393(18) . ?
N1 C2 1.365(12) 2_656 ?
N1 C2 1.365(12) . ?
N5 C6 1.396(13) 2_656 ?
N5 C6 1.396(13) . ?
N19 H19 1.0000 . ?
N19 C13 1.55(3) . ?
N19 C20 1.508(7) . ?
N19 C21 1.504(7) . ?
N22 C23 1.294(15) . ?
N22 C27 1.352(15) . ?
N28 C29 1.388(15) . ?
N28 C33 1.287(15) . ?
N34 C35 1.311(18) 2 ?
N34 C35 1.311(18) . ?
N38 C39 1.244(17) . ?
N38 C39 1.244(17) 2 ?
C2 H2 0.9500 . ?
C2 C3 1.30(2) . ?
C3 H3 0.9500 . ?
C3 C4 1.410(16) . ?
C4 C8 1.42(2) 1_545 ?
C6 H6 0.9500 . ?
C6 C7 1.270(18) . ?
C7 H7 0.9500 . ?
C7 C8 1.436(15) . ?
C9 C10 1.53(2) . ?
C9 C13 1.306(18) . ?
C10 H10 0.9500 . ?
C10 C11 1.53(2) . ?
C11 H11 0.9500 . ?
C11 C12 1.23(3) . ?
C12 H12 1.0000 . ?
C12 C13 1.306(18) . ?
C14 H14 1.0000 . ?
C14 C15 1.426(13) . ?
C14 C18 1.419(13) . ?
C15 H15 0.9500 . ?
C15 C16 1.416(3) . ?
C16 H16 0.9500 . ?
C16 C17 1.351(2) . ?
C17 H17 1.0000 . ?
C17 C18 1.299(10) . ?
C18 H18 0.9500 . ?
C20 H20A 0.9800 . ?
C20 H20B 0.9800 . ?
C20 H20C 0.9800 . ?
C21 H21A 0.9800 . ?
C21 H21B 0.9800 . ?
C21 H21C 0.9800 . ?
C23 H23 0.9500 . ?
C23 C24 1.405(18) . ?
C24 H24 0.9500 . ?
C24 C25 1.371(16) . ?
C25 C26 1.402(17) . ?
C25 C31 1.45(2) . ?
C26 H26 0.9500 . ?
C26 C27 1.345(18) . ?
C27 H27 0.9500 . ?
C29 H29 0.9500 . ?
C29 C30 1.313(19) . ?
C30 H30 0.9500 . ?
C30 C31 1.425(19) . ?
C31 C32 1.440(19) . ?
C32 H32 0.9500 . ?
C32 C33 1.371(19) . ?
C33 H33 0.9500 . ?
C35 H35 0.9500 . ?
C35 C36 1.45(2) . ?
C36 H36 0.9500 . ?
C36 C37 1.39(2) . ?
C37 C41 1.42(3) 1_565 ?
C39 H39 0.9500 . ?
C39 C40 1.53(2) . ?
C40 H40 0.9500 . ?
C40 C41 1.301(19) . ?

loop_
_geom_torsion_atom_site_label_1
_geom_torsion_atom_site_label_2
_geom_torsion_atom_site_label_3
_geom_torsion_atom_site_label_4
_geom_torsion
_geom_torsion_site_symmetry_1
_geom_torsion_site_symmetry_2
_geom_torsion_site_symmetry_3
_geom_torsion_site_symmetry_4
_geom_torsion_publ_flag
Co1 N1 C2 C3 -179.3(10) . . . . ?
Co1 N5 C6 C7 178.1(12) . . . . ?
Co1 N22 C23 C24 178.2(16) . . . . ?
Co1 N22 C27 C26 178.9(16) . . . . ?
Co2 N28 C29 C30 -173.0(11) . . . . ?
Co2 N28 C33 C32 -176.1(12) . . . . ?
Co2 N34 C35 C36 179.5(12) . . . . ?
Co2 N38 C39 C40 179.0(10) . . . . ?
Fe1 C9 C10 C11 -57.3(7) . . . . ?
Fe1 C9 C13 N19 -130.7(14) . . . . ?
Fe1 C9 C13 C12 63.5(8) . . . . ?
Fe1 C10 C11 C12 -56.6(7) . . . . ?
Fe1 C11 C12 C13 -59.9(7) . . . . ?
Fe1 C12 C13 N19 130.5(17) . . . . ?
Fe1 C12 C13 C9 -66.4(8) . . . . ?
Fe1 C14 C15 C16 61.2(6) . . . . ?
Fe1 C14 C18 C17 -57.1(7) . . . . ?
Fe1 C15 C16 C17 63.9(9) . . . . ?
Fe1 C16 C17 C18 61.6(7) . . . . ?
Fe1 C17 C18 C14 57.0(8) . . . . ?
P1 C9 C10 Fe1 -113.0(11) . . . . ?
P1 C9 C10 C11 -170.3(14) . . . . ?
P1 C9 C13 Fe1 103.7(17) . . . . ?
P1 C9 C13 N19 -27(2) . . . . ?
P1 C9 C13 C12 167.3(19) . . . . ?
O1 P1 C9 Fe1 -168.3(8) . . . . ?
O1 P1 C9 C10 -83.6(11) . . . . ?
O1 P1 C9 C13 110.6(16) . . . . ?
O2 P1 O1 Co1 -71.7(13) . . . . ?
O2 P1 C9 Fe1 59.8(12) . . . . ?
O2 P1 C9 C10 144.5(11) . . . . ?
O2 P1 C9 C13 -21.3(19) . . . . ?
N1 C2 C3 C4 -1.3(19) . . . . ?
N5 C6 C7 C8 4(2) . . . . ?
N22 C23 C24 C25 1(3) . . . . ?
N28 C29 C30 C31 -2(2) . . . . ?
N34 C35 C36 C37 1(2) . . . . ?
N38 C39 C40 C41 2(2) . . . . ?
C2 N1 C2 C3 0.7(10) 2_656 . . . ?
C2 C3 C4 C3 0.6(10) . . . 2_656 ?
C2 C3 C4 C8 -179.4(10) . . . 1_545 ?
C6 N5 C6 C7 -1.9(12) 2_656 . . . ?
C6 C7 C8 C4 178.3(11) . . . 1_565 ?
C6 C7 C8 C7 -1.7(11) . . . 2_656 ?
C9 Fe1 C13 N19 109.1(18) . . . . ?
C9 Fe1 C13 C12 -123.5(19) . . . . ?
C9 P1 O1 Co1 161.2(11) . . . . ?
C9 C10 C11 Fe1 56.6(7) . . . . ?
C9 C10 C11 C12 0.02(15) . . . . ?
C10 Fe1 C13 N19 151.9(16) . . . . ?
C10 Fe1 C13 C9 42.7(9) . . . . ?
C10 Fe1 C13 C12 -80.8(14) . . . . ?
C10 C9 C13 Fe1 -63.6(7) . . . . ?
C10 C9 C13 N19 165.7(16) . . . . ?
C10 C9 C13 C12 -0.1(3) . . . . ?
C10 C11 C12 Fe1 59.9(7) . . . . ?
C10 C11 C12 C13 -0.1(3) . . . . ?
C11 Fe1 C13 N19 -161.3(17) . . . . ?
C11 Fe1 C13 C9 89.6(14) . . . . ?
C11 Fe1 C13 C12 -34.0(12) . . . . ?
C11 C12 C13 Fe1 66.5(8) . . . . ?
C11 C12 C13 N19 -163.0(19) . . . . ?
C11 C12 C13 C9 0.1(4) . . . . ?
C12 Fe1 C13 N19 -127(2) . . . . ?
C12 Fe1 C13 C9 123.5(19) . . . . ?
C13 C9 C10 Fe1 57.4(7) . . . . ?
C13 C9 C10 C11 0.02(14) . . . . ?
C14 Fe1 C13 N19 43.5(19) . . . . ?
C14 Fe1 C13 C9 -65.6(16) . . . . ?
C14 Fe1 C13 C12 170.8(13) . . . . ?
C14 C15 C16 Fe1 -63.9(9) . . . . ?
C14 C15 C16 C17 -0.01(16) . . . . ?
C15 Fe1 C13 N19 84(5) . . . . ?
C15 Fe1 C13 C9 -25(5) . . . . ?
C15 Fe1 C13 C12 -148(5) . . . . ?
C15 C14 C18 Fe1 57.0(7) . . . . ?
C15 C14 C18 C17 0.0(3) . . . . ?
C15 C16 C17 Fe1 -61.7(6) . . . . ?
C15 C16 C17 C18 0.0(3) . . . . ?
C16 Fe1 C13 N19 -73(2) . . . . ?
C16 Fe1 C13 C9 177.5(15) . . . . ?
C16 Fe1 C13 C12 54(2) . . . . ?
C16 C17 C18 Fe1 -57.0(8) . . . . ?
C16 C17 C18 C14 0.0(4) . . . . ?
C17 Fe1 C13 N19 -35.6(17) . . . . ?
C17 Fe1 C13 C9 -144.7(12) . . . . ?
C17 Fe1 C13 C12 91.7(15) . . . . ?
C18 Fe1 C13 N19 3.5(16) . . . . ?
C18 Fe1 C13 C9 -105.6(12) . . . . ?
C18 Fe1 C13 C12 130.9(13) . . . . ?
C18 C14 C15 Fe1 -61.1(6) . . . . ?
C18 C14 C15 C16 0.02(15) . . . . ?
C20 N19 C13 Fe1 -150.4(14) . . . . ?
C20 N19 C13 C9 -56.7(18) . . . . ?
C20 N19 C13 C12 107.1(19) . . . . ?
C21 N19 C13 Fe1 79.1(18) . . . . ?
C21 N19 C13 C9 172.9(14) . . . . ?
C21 N19 C13 C12 -23(2) . . . . ?
C23 N22 C27 C26 -9(3) . . . . ?
C23 C24 C25 C26 -5(3) . . . . ?
C23 C24 C25 C31 176.7(16) . . . . ?
C24 C25 C26 C27 2(3) . . . . ?
C24 C25 C31 C30 10(2) . . . . ?
C24 C25 C31 C32 -168.7(15) . . . . ?
C25 C26 C27 N22 5(3) . . . . ?
C25 C31 C32 C33 -173.5(12) . . . . ?
C26 C25 C31 C30 -167.8(16) . . . . ?
C26 C25 C31 C32 13(2) . . . . ?
C27 N22 C23 C24 6(3) . . . . ?
C29 N28 C33 C32 18(2) . . . . ?
C29 C30 C31 C25 -178.2(12) . . . . ?
C29 C30 C31 C32 1(2) . . . . ?
C30 C31 C32 C33 7(2) . . . . ?
C31 C25 C26 C27 -179.6(17) . . . . ?
C31 C32 C33 N28 -18(2) . . . . ?
C33 N28 C29 C30 -6.3(19) . . . . ?
C35 N34 C35 C36 -0.5(12) 2 . . . ?
C35 C36 C37 C36 -0.4(10) . . . 2 ?
C35 C36 C37 C41 179.6(10) . . . 1_565 ?
C39 N38 C39 C40 -1.0(10) 2 . . . ?
C39 C40 C41 C37 179.0(10) . . . 1_545 ?
C39 C40 C41 C40 -1.0(10) . . . 2 ?

loop_
_twin_individual_id
_twin_individual_mass_fraction_refined
1 0.454(4)
2 0.546(4)

loop_
_smtbx_masks_void_nr
_smtbx_masks_void_average_x
_smtbx_masks_void_average_y
_smtbx_masks_void_average_z
_smtbx_masks_void_volume
_smtbx_masks_void_count_electrons
_smtbx_masks_void_content
1 0.000 -0.304 0.000 954.5 199.9 ?
2 0.000 -0.564 0.500 954.5 199.9 ?
